data_9008195
loop_
_publ_author_name
'Louisnathan, S. J.'

_publ_section_title
;
 The crystal structure of synthetic soda melilite, CaNaAlSi2O7
;
_journal_name_full 'Zeitschrift fur Kristallographie'
_journal_page_first 314
_journal_page_last 321
_journal_volume 131
_journal_year 1970
_chemical_compound_source Synthetic
_chemical_formula_sum 'Al Ca Na O7 Si2'
_chemical_name_mineral Melilite
_space_group_IT_number 113
_symmetry_space_group_name_Hall 'P -4 2ab'
_symmetry_space_group_name_H-M 'P -4 21 m'
_cell_angle_alpha 90
_cell_angle_beta 90
_cell_angle_gamma 90
_cell_length_a 7.6344
_cell_length_b 7.6344
_cell_length_c 5.0513
_cell_formula_units_Z 2
_cell_volume 294.410
_database_code_amcsd 0010711
_exptl_crystal_density_diffrn 2.913
_cod_original_formula_sum '(Ca Na) Al Si2 O7'
_cod_database_code 9008195

loop_
_space_group_symop_operation_xyz
x,y,z
1/2-y,1/2-x,z
y,-x,-z
1/2-x,1/2+y,-z
-x,-y,z
1/2+y,1/2+x,z
-y,x,-z
1/2+x,1/2-y,-z

loop_
_atom_site_aniso_label
_atom_site_aniso_U_11
_atom_site_aniso_U_22
_atom_site_aniso_U_33
_atom_site_aniso_U_12
_atom_site_aniso_U_13
_atom_site_aniso_U_23
Ca 0.01476 0.01476 0.00918 0.00443 0.00176 -0.00176
Na 0.01476 0.01476 0.00918 0.00443 0.00176 -0.00176
Al 0.00531 0.00531 0.00608 0.00000 0.00000 0.00000
Si 0.00266 0.00266 0.00129 -0.00089 -0.00039 0.00039
O1 0.01004 0.01004 0.00439 -0.00679 0.00000 0.00000
O2 0.02185 0.02185 0.00969 0.00207 -0.00234 0.00234
O3 0.01329 0.01033 0.00763 -0.00384 0.00254 0.00195

loop_
_atom_site_label
_atom_site_fract_x
_atom_site_fract_y
_atom_site_fract_z
_atom_site_occupancy
Ca 0.33990 0.16010 0.51340 0.50000
Na 0.33990 0.16010 0.51340 0.50000
Al 0.00000 0.00000 0.00000 1.00000
Si 0.14160 0.35840 0.95310 1.00000
O1 0.50000 0.00000 0.16870 1.00000
O2 0.14280 0.35720 0.26520 1.00000
O3 0.08520 0.17470 0.81200 1.00000

loop_
_cod_related_entry_id
_cod_related_entry_database
_cod_related_entry_code
1 AMCSD 0010711
